data_7062541
loop_
_publ_author_name
'Das, Jayanta'
'Maji, Sangita'
'Mandal, Prasenjit'
'Ghosh, Subhasis'
'Das, Debasis'

_publ_section_title
;
 A tripodal imine-derived Fe(iii) complex for the fluorescence recognition
 of Mg(ii) via green emission: crystal structure, photophysical
 interactions and DFT studies
;
_journal_issue 29
_journal_name_full 'New Journal of Chemistry'
_journal_page_first 13776
_journal_page_last 13782
_journal_paper_doi 10.1039/D3NJ01934A
_journal_volume 47
_journal_year 2023
_chemical_formula_sum 'C33 H39 Fe N4 O6'
_chemical_formula_weight 643.54
_chemical_name_systematic FETNESAL
_space_group_crystal_system triclinic
_space_group_IT_number 2
_space_group_name_Hall '-P 1'
_space_group_name_H-M_alt 'P -1'
_atom_sites_solution_hydrogens geom
_audit_creation_method SHELXL-2017/1
_audit_update_record
;
2020-03-04 deposited with the CCDC.	2023-06-19 downloaded from the CCDC.
;
_cell_angle_alpha 60.41
_cell_angle_beta 60.41
_cell_angle_gamma 60.46
_cell_formula_units_Z 2
_cell_length_a 13.170
_cell_length_b 13.176
_cell_length_c 13.207
_cell_measurement_temperature 296(2)
_cell_volume 1636.168
_computing_structure_refinement 'SHELXL-2017/1 (Sheldrick, 2017)'
_computing_structure_solution 'SHELXT 2014/5 (Sheldrick, 2014)'
_diffrn_ambient_temperature 296(2)
_diffrn_measured_fraction_theta_full 0.999
_diffrn_measured_fraction_theta_max 0.989
_diffrn_radiation_type MoK\a
_diffrn_radiation_wavelength 0.71073
_diffrn_reflns_av_R_equivalents 0.0261
_diffrn_reflns_av_unetI/netI 0.0269
_diffrn_reflns_Laue_measured_fraction_full 0.999
_diffrn_reflns_Laue_measured_fraction_max 0.989
_diffrn_reflns_limit_h_max 17
_diffrn_reflns_limit_h_min -17
_diffrn_reflns_limit_k_max 17
_diffrn_reflns_limit_k_min -17
_diffrn_reflns_limit_l_max 17
_diffrn_reflns_limit_l_min -17
_diffrn_reflns_number 30701
_diffrn_reflns_point_group_measured_fraction_full 0.999
_diffrn_reflns_point_group_measured_fraction_max 0.989
_diffrn_reflns_theta_full 25.242
_diffrn_reflns_theta_max 28.477
_diffrn_reflns_theta_min 1.879
_exptl_absorpt_coefficient_mu 0.434
_exptl_absorpt_correction_T_max 0.7457
_exptl_absorpt_correction_T_min 0.6553
_exptl_absorpt_correction_type multi-scan
_exptl_absorpt_process_details
;
 SADABS 2016/2: Krause, L., Herbst-Irmer, R., Sheldrick G.M. & Stalke D.,
 J. Appl. Cryst. 48 (2015) 3-10
;
_exptl_crystal_colour 'DARK RED'
_exptl_crystal_density_diffrn 0.201
_exptl_crystal_description BLOCKED
_exptl_crystal_F_000 96
_refine_diff_density_max 0.703
_refine_diff_density_min -0.442
_refine_diff_density_rms 0.163
_refine_ls_extinction_method none
_refine_ls_goodness_of_fit_ref 1.106
_refine_ls_hydrogen_treatment constr
_refine_ls_matrix_type full
_refine_ls_number_parameters 400
_refine_ls_number_reflns 8172
_refine_ls_number_restraints 0
_refine_ls_restrained_S_all 1.106
_refine_ls_R_factor_all 0.0725
_refine_ls_R_factor_gt 0.0455
_refine_ls_shift/su_max 0.001
_refine_ls_shift/su_mean 0.000
_refine_ls_structure_factor_coef Fsqd
_refine_ls_weighting_details 'w=1/[\s^2^(Fo^2^)+(0.1000P)^2^] where P=(Fo^2^+2Fc^2^)/3'
_refine_ls_weighting_scheme calc
_refine_ls_wR_factor_gt 0.1382
_refine_ls_wR_factor_ref 0.1613
_reflns_Friedel_coverage 0.000
_reflns_number_gt 5974
_reflns_number_total 8172
_reflns_threshold_expression 'I > 2\s(I)'
_cod_data_source_file d3nj01934a2.cif
_cod_data_source_block AS23_2_0m_a
_cod_depositor_comments
;
          Adding full bibliography for 7062541.cif.

2024-09-02
Fixing formula (only element symbols without quantity of them 
i the original file)
                 miguel
;
_cod_original_formula_sum 'C H Fe N O'
_cod_original_formula_weight 98.88
_cod_original_cell_volume 1636.1
_cod_database_code 7062541
_shelx_shelxl_version_number 2017/1
_shelx_space_group_comment
;
The symmetry employed for this shelxl refinement is uniquely defined
by the following loop, which should always be used as a source of
symmetry information in preference to the above space-group names.
They are only intended as comments.
;

loop_
_space_group_symop_operation_xyz
'x, y, z'
'-x, -y, -z'

loop_
_atom_site_label
_atom_site_type_symbol
_atom_site_fract_x
_atom_site_fract_y
_atom_site_fract_z
_atom_site_U_iso_or_equiv
_atom_site_adp_type
_atom_site_occupancy
_atom_site_site_symmetry_order
_atom_site_calc_flag
_atom_site_refinement_flags_posn
_atom_site_refinement_flags_adp
_atom_site_refinement_flags_occupancy
_atom_site_disorder_assembly
_atom_site_disorder_group
Fe1 Fe 0.67614(2) 0.67614(2) 0.67613(2) 0.04494(12) Uani 1 1 d . . . . .
C1 C 0.6909(2) 0.5177(3) 0.4936(3) 0.0728(7) Uani 1 1 d . . . . .
H1A H 0.700998 0.572912 0.409079 0.087 Uiso 1 1 calc R U . . .
H1AB H 0.690602 0.441702 0.498939 0.087 Uiso 1 1 calc R U . . .
O1 O 0.73769(13) 0.81541(13) 0.57459(13) 0.0535(4) Uani 1 1 d . . . . .
N1 N 0.60465(15) 0.52259(16) 0.79779(16) 0.0501(4) Uani 1 1 d . . . . .
N2 N 0.57407(19) 0.5743(2) 0.5743(2) 0.0668(5) Uani 1 1 d . . . . .
O2 O 0.81538(12) 0.57469(13) 0.73769(14) 0.0536(4) Uani 1 1 d . . . . .
C2 C 0.7989(2) 0.4893(2) 0.5280(2) 0.0641(6) Uani 1 1 d . . . . .
H2A H 0.792134 0.429954 0.610704 0.077 Uiso 1 1 calc R U . . .
H2AB H 0.876138 0.453469 0.471349 0.077 Uiso 1 1 calc R U . . .
O3 O 0.57440(13) 0.73764(14) 0.81565(13) 0.0538(4) Uani 1 1 d . . . . .
C3 C 0.4940(3) 0.6909(2) 0.5176(3) 0.0730(7) Uani 1 1 d . . . . .
H3A H 0.409124 0.701212 0.572616 0.088 Uiso 1 1 calc R U . . .
H3AB H 0.499341 0.690641 0.441835 0.088 Uiso 1 1 calc R U . . .
N3 N 0.79791(16) 0.60474(15) 0.52233(16) 0.0497(4) Uani 1 1 d . . . . .
N4 N 0.52247(16) 0.79799(16) 0.60478(15) 0.0501(4) Uani 1 1 d . . . . .
O4 O 0.78985(17) 1.02521(15) 0.49747(17) 0.0696(5) Uani 1 1 d . . . . .
C4 C 0.5285(2) 0.7986(2) 0.4891(2) 0.0643(6) Uani 1 1 d . . . . .
H4A H 0.611545 0.791706 0.430134 0.077 Uiso 1 1 calc R U . . .
H4AB H 0.471978 0.875777 0.453071 0.077 Uiso 1 1 calc R U . . .
O5 O 0.49741(16) 0.78983(17) 1.02535(15) 0.0692(5) Uani 1 1 d . . . . .
C5 C 0.5177(2) 0.4941(3) 0.6910(3) 0.0736(7) Uani 1 1 d . . . . .
H5A H 0.572958 0.409349 0.701102 0.088 Uiso 1 1 calc R U . . .
H5AB H 0.441658 0.499038 0.691051 0.088 Uiso 1 1 calc R U . . .
C9 C 0.7886(2) 0.2928(2) 1.0016(2) 0.0670(6) Uani 1 1 d . . . . .
H9 H 0.737003 0.244881 1.048785 0.080 Uiso 1 1 calc R U . . .
C8 C 0.75640(18) 0.40297(19) 0.90633(19) 0.0498(5) Uani 1 1 d . . . . .
C7 C 0.64554(19) 0.4321(2) 0.88618(19) 0.0519(5) Uani 1 1 d . . . . .
H7 H 0.598201 0.380491 0.942560 0.062 Uiso 1 1 calc R U . . .
O6 O 1.02529(14) 0.49731(16) 0.79000(17) 0.0693(5) Uani 1 1 d . . . . .
C6 C 0.4892(2) 0.5285(2) 0.7987(2) 0.0639(6) Uani 1 1 d . . . . .
H6A H 0.430035 0.611335 0.791978 0.077 Uiso 1 1 calc R U . . .
H6AB H 0.453192 0.471736 0.875782 0.077 Uiso 1 1 calc R U . . .
C10 C 0.8927(3) 0.2546(3) 1.0263(3) 0.0814(8) Uani 1 1 d . . . . .
H10 H 0.912188 0.181322 1.089431 0.098 Uiso 1 1 calc R U . . .
C11 C 0.9694(2) 0.3254(3) 0.9568(3) 0.0732(7) Uani 1 1 d . . . . .
H11 H 1.040723 0.299640 0.973759 0.088 Uiso 1 1 calc R U . . .
C12 C 0.94179(19) 0.4349(2) 0.8617(2) 0.0564(5) Uani 1 1 d . . . . .
C13 C 0.83449(17) 0.47566(18) 0.83272(18) 0.0451(4) Uani 1 1 d . . . . .
C14 C 0.9841(3) 0.6139(4) 0.7980(4) 0.1133(13) Uani 1 1 d . . . . .
H14A H 0.952446 0.607096 0.884067 0.136 Uiso 1 1 calc R U . . .
H14B H 0.916934 0.668418 0.764507 0.136 Uiso 1 1 calc R U . . .
C15 C 1.0835(4) 0.6675(4) 0.7307(4) 0.1326(16) Uani 1 1 d . . . . .
H15A H 1.151521 0.612126 0.761466 0.199 Uiso 1 1 calc R U . . .
H15B H 1.053495 0.745203 0.742133 0.199 Uiso 1 1 calc R U . . .
H15C H 1.110678 0.680264 0.644479 0.199 Uiso 1 1 calc R U . . .
C16 C 0.43251(19) 0.88582(19) 0.64546(19) 0.0514(5) Uani 1 1 d . . . . .
H16 H 0.380795 0.942100 0.598409 0.062 Uiso 1 1 calc R U . . .
C18 C 0.2929(2) 1.0019(2) 0.7883(2) 0.0668(6) Uani 1 1 d . . . . .
H18 H 0.245151 1.049326 0.736795 0.080 Uiso 1 1 calc R U . . .
C19 C 0.2546(3) 1.0264(3) 0.8927(3) 0.0813(8) Uani 1 1 d . . . . .
H19 H 0.181365 1.089594 0.912229 0.098 Uiso 1 1 calc R U . . .
C20 C 0.3254(2) 0.9567(3) 0.9695(2) 0.0726(7) Uani 1 1 d . . . . .
H20 H 0.299344 0.973708 1.040674 0.087 Uiso 1 1 calc R U . . .
C21 C 0.4348(2) 0.8615(2) 0.9420(2) 0.0556(5) Uani 1 1 d . . . . .
C22 C 0.6144(3) 0.7973(4) 0.9838(3) 0.1125(12) Uani 1 1 d . . . . .
H22A H 0.608373 0.883415 0.951054 0.135 Uiso 1 1 calc R U . . .
H22B H 0.668900 0.762515 0.917626 0.135 Uiso 1 1 calc R U . . .
C23 C 0.6674(4) 0.7308(4) 1.0835(4) 0.1341(16) Uani 1 1 d . . . . .
H23A H 0.680008 0.644286 1.111401 0.201 Uiso 1 1 calc R U . . .
H23B H 0.611739 0.762332 1.150857 0.201 Uiso 1 1 calc R U . . .
H23C H 0.745220 0.742223 1.053551 0.201 Uiso 1 1 calc R U . . .
C24 C 0.47564(17) 0.83251(18) 0.83452(18) 0.0452(4) Uani 1 1 d . . . . .
C25 C 0.88595(18) 0.64599(19) 0.4318(2) 0.0518(5) Uani 1 1 d . . . . .
H25 H 0.942059 0.599204 0.379869 0.062 Uiso 1 1 calc R U . . .
C26 C 0.90618(18) 0.75640(19) 0.40320(19) 0.0498(5) Uani 1 1 d . . . . .
C27 C 1.0022(2) 0.7883(2) 0.2927(2) 0.0667(6) Uani 1 1 d . . . . .
H27 H 1.049695 0.736365 0.245261 0.080 Uiso 1 1 calc R U . . .
C28 C 1.0265(3) 0.8925(3) 0.2543(3) 0.0813(8) Uani 1 1 d . . . . .
H28 H 1.089510 0.912299 0.180904 0.098 Uiso 1 1 calc R U . . .
C29 C 0.9569(2) 0.9695(2) 0.3252(3) 0.0732(7) Uani 1 1 d . . . . .
H29 H 0.974165 1.040767 0.299111 0.088 Uiso 1 1 calc R U . . .
C30 C 0.8617(2) 0.9420(2) 0.4347(2) 0.0561(5) Uani 1 1 d . . . . .
C31 C 0.83255(17) 0.83455(17) 0.47575(18) 0.0453(4) Uani 1 1 d . . . . .
C32 C 0.7976(4) 0.9837(3) 0.6146(4) 0.1119(12) Uani 1 1 d . . . . .
H32A H 0.883846 0.951433 0.608158 0.134 Uiso 1 1 calc R U . . .
H32B H 0.763201 0.917107 0.669177 0.134 Uiso 1 1 calc R U . . .
C33 C 0.7310(4) 1.0834(4) 0.6673(4) 0.1336(16) Uani 1 1 d . . . . .
H33A H 0.765631 1.149001 0.613899 0.200 Uiso 1 1 calc R U . . .
H33B H 0.738458 1.052284 0.746966 0.200 Uiso 1 1 calc R U . . .
H33C H 0.645312 1.114209 0.675504 0.200 Uiso 1 1 calc R U . . .
C17 C 0.40323(19) 0.90640(18) 0.75628(19) 0.0497(5) Uani 1 1 d . . . . .

loop_
_atom_site_aniso_label
_atom_site_aniso_U_11
_atom_site_aniso_U_22
_atom_site_aniso_U_33
_atom_site_aniso_U_23
_atom_site_aniso_U_13
_atom_site_aniso_U_12
Fe1 0.04356(18) 0.04244(18) 0.04417(19) -0.01290(13) -0.01391(12) -0.01303(13)
C1 0.0864(18) 0.0708(15) 0.0825(18) -0.0373(14) -0.0253(14) -0.0311(14)
O1 0.0566(8) 0.0433(7) 0.0539(8) -0.0202(6) -0.0079(7) -0.0181(6)
N1 0.0424(9) 0.0544(10) 0.0537(10) -0.0179(8) -0.0128(7) -0.0193(8)
N2 0.0692(12) 0.0697(12) 0.0699(13) -0.0247(11) -0.0246(10) -0.0254(11)
O2 0.0439(7) 0.0533(8) 0.0573(9) -0.0082(7) -0.0188(6) -0.0198(6)
C2 0.0663(14) 0.0512(12) 0.0747(15) -0.0322(12) -0.0141(12) -0.0173(11)
O3 0.0530(8) 0.0569(8) 0.0444(8) -0.0179(7) -0.0204(6) -0.0078(7)
C3 0.0812(17) 0.0846(18) 0.0736(17) -0.0314(14) -0.0385(14) -0.0230(15)
N3 0.0512(9) 0.0433(9) 0.0546(10) -0.0195(8) -0.0173(8) -0.0124(7)
N4 0.0532(9) 0.0525(10) 0.0439(9) -0.0131(8) -0.0195(7) -0.0164(8)
O4 0.0929(12) 0.0534(9) 0.0772(12) -0.0192(8) -0.0416(10) -0.0230(9)
C4 0.0729(15) 0.0677(14) 0.0513(13) -0.0166(11) -0.0326(11) -0.0134(12)
O5 0.0778(11) 0.0906(12) 0.0539(9) -0.0214(9) -0.0212(8) -0.0409(10)
C5 0.0725(16) 0.0829(17) 0.0861(19) -0.0248(15) -0.0306(14) -0.0385(14)
C9 0.0711(15) 0.0613(14) 0.0532(13) -0.0052(11) -0.0227(11) -0.0228(12)
C8 0.0502(11) 0.0486(11) 0.0433(11) -0.0153(9) -0.0115(8) -0.0150(9)
C7 0.0468(10) 0.0536(12) 0.0474(11) -0.0141(9) -0.0065(9) -0.0230(9)
O6 0.0534(9) 0.0757(11) 0.0926(13) -0.0399(10) -0.0228(8) -0.0198(8)
C6 0.0504(12) 0.0714(15) 0.0696(15) -0.0139(12) -0.0177(11) -0.0313(11)
C10 0.093(2) 0.0705(17) 0.0697(17) -0.0041(14) -0.0463(15) -0.0193(15)
C11 0.0665(15) 0.0769(17) 0.0814(18) -0.0292(15) -0.0435(14) -0.0052(13)
C12 0.0486(11) 0.0634(13) 0.0650(14) -0.0329(11) -0.0195(10) -0.0114(10)
C13 0.0426(10) 0.0467(10) 0.0442(10) -0.0202(9) -0.0133(8) -0.0094(8)
C14 0.099(2) 0.104(3) 0.164(4) -0.076(3) -0.029(2) -0.036(2)
C15 0.132(3) 0.123(3) 0.166(4) -0.073(3) -0.010(3) -0.073(3)
C16 0.0537(11) 0.0460(11) 0.0481(11) -0.0063(9) -0.0239(9) -0.0143(9)
C18 0.0626(14) 0.0517(12) 0.0718(16) -0.0216(12) -0.0249(12) -0.0051(11)
C19 0.0706(16) 0.0677(16) 0.094(2) -0.0445(16) -0.0190(15) -0.0052(13)
C20 0.0765(16) 0.0781(17) 0.0688(16) -0.0428(14) -0.0070(13) -0.0279(14)
C21 0.0618(12) 0.0622(13) 0.0488(12) -0.0184(10) -0.0103(10) -0.0324(11)
C22 0.104(2) 0.161(4) 0.101(3) -0.028(2) -0.038(2) -0.075(3)
C23 0.124(3) 0.166(4) 0.138(4) -0.008(3) -0.076(3) -0.075(3)
C24 0.0469(10) 0.0443(10) 0.0426(10) -0.0121(8) -0.0093(8) -0.0216(9)
C25 0.0464(10) 0.0469(11) 0.0548(12) -0.0232(10) -0.0146(9) -0.0062(9)
C26 0.0436(10) 0.0486(11) 0.0504(11) -0.0140(9) -0.0173(9) -0.0113(9)
C27 0.0502(12) 0.0710(15) 0.0640(15) -0.0240(12) -0.0063(10) -0.0207(11)
C28 0.0689(16) 0.094(2) 0.0715(17) -0.0194(15) -0.0051(13) -0.0463(16)
C29 0.0773(16) 0.0655(15) 0.0811(18) -0.0054(13) -0.0304(14) -0.0412(14)
C30 0.0646(13) 0.0469(11) 0.0634(13) -0.0091(10) -0.0336(11) -0.0195(10)
C31 0.0464(10) 0.0411(10) 0.0480(11) -0.0091(8) -0.0222(8) -0.0133(8)
C32 0.161(4) 0.097(2) 0.106(3) -0.038(2) -0.074(3) -0.027(2)
C33 0.164(4) 0.134(3) 0.126(3) -0.076(3) -0.074(3) -0.007(3)
C17 0.0507(11) 0.0402(10) 0.0497(11) -0.0095(9) -0.0150(9) -0.0162(9)

loop_
_atom_type_symbol
_atom_type_description
_atom_type_scat_dispersion_real
_atom_type_scat_dispersion_imag
_atom_type_scat_source
C C 0.0033 0.0016 'International Tables Vol C Tables 4.2.6.8 and 6.1.1.4'
H H 0.0000 0.0000 'International Tables Vol C Tables 4.2.6.8 and 6.1.1.4'
Fe Fe 0.3463 0.8444 'International Tables Vol C Tables 4.2.6.8 and 6.1.1.4'
N N 0.0061 0.0033 'International Tables Vol C Tables 4.2.6.8 and 6.1.1.4'
O O 0.0106 0.0060 'International Tables Vol C Tables 4.2.6.8 and 6.1.1.4'

loop_
_geom_angle_atom_site_label_1
_geom_angle_atom_site_label_2
_geom_angle_atom_site_label_3
_geom_angle
_geom_angle_site_symmetry_1
_geom_angle_site_symmetry_3
_geom_angle_publ_flag
O1 Fe1 O2 93.01(6) . . ?
O1 Fe1 O3 93.03(6) . . ?
O2 Fe1 O3 92.81(6) . . ?
O1 Fe1 N1 177.13(6) . . ?
O2 Fe1 N1 86.21(6) . . ?
O3 Fe1 N1 84.25(6) . . ?
O1 Fe1 N4 84.23(6) . . ?
O2 Fe1 N4 177.06(6) . . ?
O3 Fe1 N4 86.33(6) . . ?
N1 Fe1 N4 96.49(6) . . ?
O1 Fe1 N3 86.22(6) . . ?
O2 Fe1 N3 84.51(6) . . ?
O3 Fe1 N3 177.17(6) . . ?
N1 Fe1 N3 96.45(6) . . ?
N4 Fe1 N3 96.30(6) . . ?
N2 C1 C2 111.4(2) . . ?
N2 C1 H1A 109.4 . . ?
C2 C1 H1A 109.4 . . ?
N2 C1 H1AB 109.4 . . ?
C2 C1 H1AB 109.4 . . ?
H1A C1 H1AB 108.0 . . ?
C31 O1 Fe1 133.80(13) . . ?
C7 N1 C6 115.22(18) . . ?
C7 N1 Fe1 123.73(14) . . ?
C6 N1 Fe1 120.09(14) . . ?
C5 N2 C3 118.0(2) . . ?
C5 N2 C1 117.8(2) . . ?
C3 N2 C1 117.5(2) . . ?
C13 O2 Fe1 133.87(13) . . ?
N3 C2 C1 109.37(19) . . ?
N3 C2 H2A 109.8 . . ?
C1 C2 H2A 109.8 . . ?
N3 C2 H2AB 109.8 . . ?
C1 C2 H2AB 109.8 . . ?
H2A C2 H2AB 108.2 . . ?
C24 O3 Fe1 133.65(13) . . ?
N2 C3 C4 111.6(2) . . ?
N2 C3 H3A 109.3 . . ?
C4 C3 H3A 109.3 . . ?
N2 C3 H3AB 109.3 . . ?
C4 C3 H3AB 109.3 . . ?
H3A C3 H3AB 108.0 . . ?
C25 N3 C2 115.14(18) . . ?
C25 N3 Fe1 123.67(14) . . ?
C2 N3 Fe1 120.27(14) . . ?
C16 N4 C4 115.35(19) . . ?
C16 N4 Fe1 123.67(14) . . ?
C4 N4 Fe1 120.05(14) . . ?
C30 O4 C32 115.5(2) . . ?
N4 C4 C3 109.40(19) . . ?
N4 C4 H4A 109.8 . . ?
C3 C4 H4A 109.8 . . ?
N4 C4 H4AB 109.8 . . ?
C3 C4 H4AB 109.8 . . ?
H4A C4 H4AB 108.2 . . ?
C21 O5 C22 115.3(2) . . ?
N2 C5 C6 111.8(2) . . ?
N2 C5 H5A 109.2 . . ?
C6 C5 H5A 109.2 . . ?
N2 C5 H5AB 109.2 . . ?
C6 C5 H5AB 109.2 . . ?
H5A C5 H5AB 107.9 . . ?
C10 C9 C8 121.9(2) . . ?
C10 C9 H9 119.0 . . ?
C8 C9 H9 119.0 . . ?
C13 C8 C9 119.8(2) . . ?
C13 C8 C7 123.26(19) . . ?
C9 C8 C7 116.9(2) . . ?
N1 C7 C8 127.05(19) . . ?
N1 C7 H7 116.5 . . ?
C8 C7 H7 116.5 . . ?
C12 O6 C14 115.2(2) . . ?
N1 C6 C5 109.35(19) . . ?
N1 C6 H6A 109.8 . . ?
C5 C6 H6A 109.8 . . ?
N1 C6 H6AB 109.8 . . ?
C5 C6 H6AB 109.8 . . ?
H6A C6 H6AB 108.3 . . ?
C9 C10 C11 119.3(2) . . ?
C9 C10 H10 120.3 . . ?
C11 C10 H10 120.3 . . ?
C10 C11 C12 121.0(2) . . ?
C10 C11 H11 119.5 . . ?
C12 C11 H11 119.5 . . ?
O6 C12 C11 118.6(2) . . ?
O6 C12 C13 120.4(2) . . ?
C11 C12 C13 120.7(2) . . ?
O2 C13 C8 123.50(18) . . ?
O2 C13 C12 119.18(19) . . ?
C8 C13 C12 117.27(19) . . ?
O6 C14 C15 111.6(3) . . ?
O6 C14 H14A 109.3 . . ?
C15 C14 H14A 109.3 . . ?
O6 C14 H14B 109.3 . . ?
C15 C14 H14B 109.3 . . ?
H14A C14 H14B 108.0 . . ?
C14 C15 H15A 109.5 . . ?
C14 C15 H15B 109.5 . . ?
H15A C15 H15B 109.5 . . ?
C14 C15 H15C 109.5 . . ?
H15A C15 H15C 109.5 . . ?
H15B C15 H15C 109.5 . . ?
N4 C16 C17 127.15(19) . . ?
N4 C16 H16 116.4 . . ?
C17 C16 H16 116.4 . . ?
C19 C18 C17 121.7(2) . . ?
C19 C18 H18 119.2 . . ?
C17 C18 H18 119.2 . . ?
C18 C19 C20 119.5(2) . . ?
C18 C19 H19 120.2 . . ?
C20 C19 H19 120.2 . . ?
C19 C20 C21 121.0(2) . . ?
C19 C20 H20 119.5 . . ?
C21 C20 H20 119.5 . . ?
O5 C21 C20 118.7(2) . . ?
O5 C21 C24 120.6(2) . . ?
C20 C21 C24 120.5(2) . . ?
O5 C22 C23 111.5(3) . . ?
O5 C22 H22A 109.3 . . ?
C23 C22 H22A 109.3 . . ?
O5 C22 H22B 109.3 . . ?
C23 C22 H22B 109.3 . . ?
H22A C22 H22B 108.0 . . ?
C22 C23 H23A 109.5 . . ?
C22 C23 H23B 109.5 . . ?
H23A C23 H23B 109.5 . . ?
C22 C23 H23C 109.5 . . ?
H23A C23 H23C 109.5 . . ?
H23B C23 H23C 109.5 . . ?
O3 C24 C17 123.54(18) . . ?
O3 C24 C21 118.95(19) . . ?
C17 C24 C21 117.47(19) . . ?
N3 C25 C26 126.96(19) . . ?
N3 C25 H25 116.5 . . ?
C26 C25 H25 116.5 . . ?
C31 C26 C27 120.0(2) . . ?
C31 C26 C25 123.49(18) . . ?
C27 C26 C25 116.5(2) . . ?
C28 C27 C26 121.5(2) . . ?
C28 C27 H27 119.2 . . ?
C26 C27 H27 119.2 . . ?
C27 C28 C29 119.5(2) . . ?
C27 C28 H28 120.2 . . ?
C29 C28 H28 120.2 . . ?
C28 C29 C30 121.1(2) . . ?
C28 C29 H29 119.5 . . ?
C30 C29 H29 119.5 . . ?
O4 C30 C29 119.0(2) . . ?
O4 C30 C31 120.2(2) . . ?
C29 C30 C31 120.6(2) . . ?
O1 C31 C26 123.51(17) . . ?
O1 C31 C30 119.14(19) . . ?
C26 C31 C30 117.29(19) . . ?
O4 C32 C33 111.5(3) . . ?
O4 C32 H32A 109.3 . . ?
C33 C32 H32A 109.3 . . ?
O4 C32 H32B 109.3 . . ?
C33 C32 H32B 109.3 . . ?
H32A C32 H32B 108.0 . . ?
C32 C33 H33A 109.5 . . ?
C32 C33 H33B 109.5 . . ?
H33A C33 H33B 109.5 . . ?
C32 C33 H33C 109.5 . . ?
H33A C33 H33C 109.5 . . ?
H33B C33 H33C 109.5 . . ?
C18 C17 C24 119.8(2) . . ?
C18 C17 C16 116.9(2) . . ?
C24 C17 C16 123.28(18) . . ?

loop_
_geom_bond_atom_site_label_1
_geom_bond_atom_site_label_2
_geom_bond_distance
_geom_bond_site_symmetry_2
_geom_bond_publ_flag
Fe1 O1 1.9457(14) . ?
Fe1 O2 1.9476(14) . ?
Fe1 O3 1.9526(14) . ?
Fe1 N1 2.1761(17) . ?
Fe1 N4 2.1788(17) . ?
Fe1 N3 2.1827(17) . ?
C1 N2 1.447(3) . ?
C1 C2 1.522(3) . ?
C1 H1A 0.9700 . ?
C1 H1AB 0.9700 . ?
O1 C31 1.305(2) . ?
N1 C7 1.299(3) . ?
N1 C6 1.478(3) . ?
N2 C5 1.442(3) . ?
N2 C3 1.442(3) . ?
O2 C13 1.309(2) . ?
C2 N3 1.480(3) . ?
C2 H2A 0.9700 . ?
C2 H2AB 0.9700 . ?
O3 C24 1.304(2) . ?
C3 C4 1.518(3) . ?
C3 H3A 0.9700 . ?
C3 H3AB 0.9700 . ?
N3 C25 1.296(3) . ?
N4 C16 1.290(3) . ?
N4 C4 1.485(3) . ?
O4 C30 1.373(3) . ?
O4 C32 1.403(4) . ?
C4 H4A 0.9700 . ?
C4 H4AB 0.9700 . ?
O5 C21 1.373(3) . ?
O5 C22 1.396(3) . ?
C5 C6 1.522(3) . ?
C5 H5A 0.9700 . ?
C5 H5AB 0.9700 . ?
C9 C10 1.356(4) . ?
C9 C8 1.409(3) . ?
C9 H9 0.9300 . ?
C8 C13 1.409(3) . ?
C8 C7 1.442(3) . ?
C7 H7 0.9300 . ?
O6 C12 1.370(3) . ?
O6 C14 1.396(4) . ?
C6 H6A 0.9700 . ?
C6 H6AB 0.9700 . ?
C10 C11 1.380(4) . ?
C10 H10 0.9300 . ?
C11 C12 1.391(4) . ?
C11 H11 0.9300 . ?
C12 C13 1.420(3) . ?
C14 C15 1.464(5) . ?
C14 H14A 0.9700 . ?
C14 H14B 0.9700 . ?
C15 H15A 0.9600 . ?
C15 H15B 0.9600 . ?
C15 H15C 0.9600 . ?
C16 C17 1.448(3) . ?
C16 H16 0.9300 . ?
C18 C19 1.361(4) . ?
C18 C17 1.410(3) . ?
C18 H18 0.9300 . ?
C19 C20 1.382(4) . ?
C19 H19 0.9300 . ?
C20 C21 1.390(3) . ?
C20 H20 0.9300 . ?
C21 C24 1.425(3) . ?
C22 C23 1.468(5) . ?
C22 H22A 0.9700 . ?
C22 H22B 0.9700 . ?
C23 H23A 0.9600 . ?
C23 H23B 0.9600 . ?
C23 H23C 0.9600 . ?
C24 C17 1.410(3) . ?
C25 C26 1.439(3) . ?
C25 H25 0.9300 . ?
C26 C31 1.411(3) . ?
C26 C27 1.415(3) . ?
C27 C28 1.354(4) . ?
C27 H27 0.9300 . ?
C28 C29 1.385(4) . ?
C28 H28 0.9300 . ?
C29 C30 1.391(3) . ?
C29 H29 0.9300 . ?
C30 C31 1.421(3) . ?
C32 C33 1.463(5) . ?
C32 H32A 0.9700 . ?
C32 H32B 0.9700 . ?
C33 H33A 0.9600 . ?
C33 H33B 0.9600 . ?
C33 H33C 0.9600 . ?
